data_1561002
loop_
_publ_author_name
'Fertig, Alex A.'
'Rabbani, S. M. Gulam'
'Koch, Melissa D.'
'Brennessel, William W.'
'Mir\'o, Pere'
'Matson, Ellen M.'

_publ_section_title
;
 Physicochemical implications of surface alkylation of high-valent,
 Lindqvist-type polyoxovanadate-alkoxide clusters.
;
_journal_issue 12
_journal_name_full Nanoscale
_journal_page_first 6162
_journal_page_last 6173
_journal_paper_doi 10.1039/d0nr09201k
_journal_volume 13
_journal_year 2021
_chemical_formula_moiety 'C10 H18 N2 O23 V6, 1.526(C4 H10 O), 2(C16 H36 N)'
_chemical_formula_sum 'C48.1 H105.26 N4 O24.52 V6'
_chemical_formula_weight 1437.92
_space_group_crystal_system monoclinic
_space_group_IT_number 14
_space_group_name_Hall '-P 2ybc'
_space_group_name_H-M_alt 'P 1 21/c 1'
_atom_sites_solution_hydrogens geom
_atom_sites_solution_primary dual
_atom_sites_solution_secondary difmap
_audit_creation_date 2020-12-05
_audit_creation_method
;
Olex2 1.3-ac4
(compiled 2020.03.28 svn.rd84adfe8 for Rigaku Oxford Diffraction, GUI svn.r6032)
;
_audit_update_record
;
2020-12-30 deposited with the CCDC.	2021-03-05 downloaded from the CCDC.
;
_cell_angle_alpha 90
_cell_angle_beta 109.990(4)
_cell_angle_gamma 90
_cell_formula_units_Z 2
_cell_length_a 12.6947(4)
_cell_length_b 15.5293(5)
_cell_length_c 18.1049(6)
_cell_measurement_reflns_used 10176
_cell_measurement_temperature 100.00(10)
_cell_measurement_theta_max 74.3410
_cell_measurement_theta_min 3.7290
_cell_volume 3354.2(2)
_computing_cell_refinement 'CrysAlisPro 1.171.40.84a (Rigaku OD, 2020)'
_computing_data_collection 'CrysAlisPro 1.171.40.84a (Rigaku OD, 2020)'
_computing_data_reduction 'CrysAlisPro 1.171.40.84a (Rigaku OD, 2020)'
_computing_molecular_graphics 'Olex2 1.3-ac4 (Dolomanov et al., 2009)'
_computing_publication_material 'Olex2 1.3-ac4 (Dolomanov et al., 2009)'
_computing_structure_refinement 'SHELXL 2018/3 (Sheldrick, 2015b)'
_computing_structure_solution 'SHELXT 2018/2 (Sheldrick, 2015a)'
_diffrn_ambient_environment N~2~
_diffrn_ambient_temperature 100.00(10)
_diffrn_detector 'Hybrid Pixel Array Detector'
_diffrn_detector_area_resol_mean 10.0000
_diffrn_detector_type HyPix
_diffrn_measured_fraction_theta_full 0.999
_diffrn_measured_fraction_theta_max 0.978
_diffrn_measurement_details
;
List of Runs (angles in degrees, time in seconds):

  # Type    Start    End  Width  t~exp~   \w     \q     \k     \f   Frames
#--------------------------------------------------------------------------
  1  \w    -74.00  23.00   0.50    1.08    --  -49.37  86.00 -33.00  194
  2  \w    -30.00  22.00   0.50    1.08    --  -49.37  38.00  60.00  104
  3  \w    -21.00  74.00   0.50    1.08    --   49.37 -86.00-151.00  190
  4  \w     34.00 131.00   0.50    4.31    --  105.75 -86.00-151.00  194
  5  \w     50.00 107.00   0.50    4.31    --  105.75 -94.00-120.00  114
  6  \w     38.00  67.00   0.50    4.31    --  105.75 -61.00 -60.00   58
  7  \w     34.00  87.00   0.50    4.31    --  105.75 -61.00-120.00  106
  8  \w     34.00 109.00   0.50    4.31    --  105.75 -94.00-180.00  150
  9  \w     34.00  87.00   0.50    4.31    --  105.75 -61.00-150.00  106
 10  \w    124.00 151.00   0.50    4.31    --  105.75  15.00 -90.00   54
 11  \w     98.00 178.00   0.50    4.31    --  105.75  86.00 -33.00  160
 12  \w     98.00 164.00   0.50    4.31    --  105.75  15.00  60.00  132
 13  \w     98.00 163.00   0.50    4.31    --  105.75  15.00 150.00  130
 14  \w     92.00 178.00   0.50    4.31    --  105.75 125.00  90.00  172
 15  \w     92.00 178.00   0.50    4.31    --  105.75 125.00 150.00  172
 16  \w     85.00 178.00   0.50    4.31    --  105.75  77.00 -90.00  186
 17  \w     46.00 108.00   0.50    4.31    --  105.75 -94.00 120.00  124
 18  \w     34.00  87.00   0.50    4.31    --  105.75 -61.00 120.00  106
 19  \w     34.00 116.00   0.50    4.31    --  105.75-125.00 120.00  164
 20  \w     34.00  83.00   0.50    4.31    --  105.75 -94.00   0.00   98
 21  \w    -23.00   5.00   0.50    1.08    --   49.37 -19.00-150.00   56
 22  \w   -109.00 -12.00   0.50    4.31    --  -84.25  86.00 -33.00  194
 23  \w   -156.00 -76.00   0.50    4.31    --  -84.25 -86.00-151.00  160
 24  \w   -121.00 -70.00   0.50    1.08    --  -49.37-125.00 -60.00  102
 25  \w   -121.00 -70.00   0.50    1.08    --  -49.37-125.00  30.00  102
 26  \w   -121.00 -70.00   0.50    1.08    --  -49.37-125.00  90.00  102
;
_diffrn_measurement_device 'four-circle diffractometer'
_diffrn_measurement_device_type 'XtaLAB Synergy, Dualflex, HyPix'
_diffrn_measurement_method '\w scans'
_diffrn_orient_matrix_type 'CrysAlisPro convention (1999,Acta A55,543-557)'
_diffrn_orient_matrix_UB_11 -0.1280227000
_diffrn_orient_matrix_UB_12 0.0030605000
_diffrn_orient_matrix_UB_13 -0.0414419000
_diffrn_orient_matrix_UB_21 -0.0038190000
_diffrn_orient_matrix_UB_22 0.0885977000
_diffrn_orient_matrix_UB_23 0.0371367000
_diffrn_orient_matrix_UB_31 0.0165059000
_diffrn_orient_matrix_UB_32 0.0446555000
_diffrn_orient_matrix_UB_33 -0.0713293000
_diffrn_radiation_monochromator mirror
_diffrn_radiation_probe x-ray
_diffrn_radiation_type 'Cu K\a'
_diffrn_radiation_wavelength 1.54184
_diffrn_reflns_av_R_equivalents 0.0853
_diffrn_reflns_av_unetI/netI 0.0422
_diffrn_reflns_Laue_measured_fraction_full 0.999
_diffrn_reflns_Laue_measured_fraction_max 0.978
_diffrn_reflns_limit_h_max 16
_diffrn_reflns_limit_h_min -16
_diffrn_reflns_limit_k_max 19
_diffrn_reflns_limit_k_min -19
_diffrn_reflns_limit_l_max 22
_diffrn_reflns_limit_l_min -22
_diffrn_reflns_number 41431
_diffrn_reflns_point_group_measured_fraction_full 0.999
_diffrn_reflns_point_group_measured_fraction_max 0.978
_diffrn_reflns_theta_full 74.504
_diffrn_reflns_theta_max 78.169
_diffrn_reflns_theta_min 3.705
_diffrn_source 'micro-focus sealed X-ray tube'
_diffrn_source_type 'PhotonJet (Cu) X-ray Source'
_exptl_absorpt_coefficient_mu 7.366
_exptl_absorpt_correction_T_max 1.00000
_exptl_absorpt_correction_T_min 0.30167
_exptl_absorpt_correction_type multi-scan
_exptl_absorpt_process_details
;
CrysAlisPro 1.171.40.84a (Rigaku Oxford Diffraction, 2020)
Empirical absorption correction using spherical harmonics,
implemented in SCALE3 ABSPACK scaling algorithm.
;
_exptl_crystal_colour 'dark green'
_exptl_crystal_colour_modifier dark
_exptl_crystal_colour_primary green
_exptl_crystal_density_diffrn 1.424
_exptl_crystal_description block
_exptl_crystal_F_000 1512
_exptl_crystal_size_max 0.21
_exptl_crystal_size_mid 0.182
_exptl_crystal_size_min 0.096
_refine_diff_density_max 0.904
_refine_diff_density_min -0.653
_refine_diff_density_rms 0.085
_refine_ls_extinction_method none
_refine_ls_goodness_of_fit_ref 1.044
_refine_ls_hydrogen_treatment constr
_refine_ls_matrix_type full
_refine_ls_number_parameters 422
_refine_ls_number_reflns 7044
_refine_ls_number_restraints 23
_refine_ls_restrained_S_all 1.044
_refine_ls_R_factor_all 0.0757
_refine_ls_R_factor_gt 0.0597
_refine_ls_shift/su_max 0.001
_refine_ls_shift/su_mean 0.000
_refine_ls_structure_factor_coef Fsqd
_refine_ls_weighting_details 'w=1/[\s^2^(Fo^2^)+(0.1109P)^2^+1.8371P] where P=(Fo^2^+2Fc^2^)/3'
_refine_ls_weighting_scheme calc
_refine_ls_wR_factor_gt 0.1691
_refine_ls_wR_factor_ref 0.1827
_reflns_Friedel_coverage 0.000
_reflns_number_gt 5465
_reflns_number_total 7044
_reflns_threshold_expression 'I > 2\s(I)'
_cod_data_source_file d0nr09201k2.cif
_cod_data_source_block mataf28
_cod_depositor_comments 'Adding full bibliography for 1561002--1561005.cif.'
_cod_original_formula_sum 'C48.10 H105.26 N4 O24.52 V6'
_cod_database_code 1561002
_shelx_shelxl_version_number 2018/3
_shelx_space_group_comment
;
The symmetry employed for this shelxl refinement is uniquely defined
by the following loop, which should always be used as a source of
symmetry information in preference to the above space-group names.
They are only intended as comments.
;
_shelx_estimated_absorpt_t_max 0.538
_shelx_estimated_absorpt_t_min 0.307
_reflns_odcompleteness_completeness 99.87
_reflns_odcompleteness_iscentric 1
_reflns_odcompleteness_theta 74.33
_olex2_refinement_description
;
1. Fixed Uiso
 At 1.2 times of:
  All C(H,H) groups, All C(H,H,H,H) groups
 At 1.5 times of:
  All C(H,H,H) groups
2. Uiso/Uaniso restraints and constraints
All non-hydrogen atoms have similar U: within 1.2A with sigma of 0.02 and sigma
for terminal atoms of 0.04 within 1.2A
3. Same fragment restrains
{C18, C19', C20', C21'} sigma for 1-2: 0.02, 1-3: 0.04
as in
{C18, C19, C20, C21}
4. Others
 Sof(H18C)=Sof(H18D)=Sof(C19')=Sof(H19C)=Sof(H19D)=Sof(C20')=Sof(H20C)=
 Sof(H20D)=Sof(C21')=Sof(H21D)=Sof(H21E)=Sof(H21F)=1-FVAR(1)
 Sof(H18A)=Sof(H18B)=Sof(C19)=Sof(H19A)=Sof(H19B)=Sof(C20)=Sof(H20A)=Sof(H20B)=
 Sof(C21)=Sof(H21A)=Sof(H21B)=Sof(H21C)=FVAR(1)
 Sof(O13)=Sof(C22)=Sof(H22A)=Sof(H22B)=Sof(H22C)=Sof(C23)=Sof(H23A)=Sof(H23B)=
 Sof(C24)=Sof(H24A)=Sof(H24B)=Sof(C25)=Sof(H25A)=Sof(H25B)=Sof(H25C)=FVAR(2)
5.a Secondary CH2 refined with riding coordinates:
 C1(H1A,H1B), C2(H2A,H2B), C3(H3A,H3B), C23(H23A,H23B), C24(H24A,H24B), C6(H6A,
 H6B), C7(H7A,H7B), C8(H8A,H8B), C10(H10A,H10B), C11(H11A,H11B), C12(H12A,H12B),
  C14(H14A,H14B), C15(H15A,H15B), C16(H16A,H16B), C18(H18A,H18B), C18(H18C,
 H18D), C19(H19A,H19B), C20(H20A,H20B), C19'(H19C,H19D), C20'(H20C,H20D)
5.b Idealised Me refined as rotating group:
 C5(H5A,H5B,H5C), C22(H22A,H22B,H22C), C25(H25A,H25B,H25C), C9(H9A,H9B,H9C),
 C13(H13A,H13B,H13C), C17(H17A,H17B,H17C), C21(H21A,H21B,H21C), C21'(H21D,H21E,
 H21F)
;
_olex2_submission_original_sample_id mataf28
_olex2_submission_special_instructions 'No special instructions were received'
_oxdiff_exptl_absorpt_empirical_details
;
Empirical correction (ABSPACK) includes:
- Absorption correction using spherical harmonics
- Frame scaling
;
_oxdiff_exptl_absorpt_empirical_full_max 2.548
_oxdiff_exptl_absorpt_empirical_full_min 0.463

loop_
_space_group_symop_operation_xyz
'x, y, z'
'-x, y+1/2, -z+1/2'
'-x, -y, -z'
'x, -y-1/2, z-1/2'

loop_
_atom_site_label
_atom_site_type_symbol
_atom_site_fract_x
_atom_site_fract_y
_atom_site_fract_z
_atom_site_U_iso_or_equiv
_atom_site_adp_type
_atom_site_occupancy
_atom_site_site_symmetry_order
_atom_site_calc_flag
_atom_site_refinement_flags_posn
_atom_site_refinement_flags_adp
_atom_site_refinement_flags_occupancy
_atom_site_disorder_assembly
_atom_site_disorder_group
V1 V 0.50568(5) 0.49546(4) 0.62589(4) 0.04495(18) Uani 1 1 d . . . . .
V2 V 0.65435(5) 0.58177(4) 0.52490(4) 0.04521(18) Uani 1 1 d . . . . .
V3 V 0.59426(5) 0.37219(4) 0.51530(4) 0.04465(18) Uani 1 1 d . . . . .
O1 O 0.5174(2) 0.49195(18) 0.71671(16) 0.0549(6) Uani 1 1 d . . . . .
O2 O 0.7689(2) 0.63548(17) 0.55609(16) 0.0542(6) Uani 1 1 d . . . . .
O3 O 0.6768(2) 0.29067(17) 0.53228(16) 0.0533(6) Uani 1 1 d . . . . .
O4 O 0.6425(2) 0.56586(16) 0.63525(14) 0.0471(5) Uani 1 1 d . . . . .
O5 O 0.6015(2) 0.39192(16) 0.62503(14) 0.0470(5) Uani 1 1 d . . . . .
O6 O 0.3755(2) 0.42762(16) 0.57689(15) 0.0488(6) Uani 1 1 d . . . . .
O7 O 0.4140(2) 0.60252(17) 0.59203(14) 0.0472(5) Uani 1 1 d . . . . .
O8 O 0.71965(19) 0.46415(16) 0.54445(14) 0.0463(5) Uani 1 1 d . . . . .
O9 O 0.4598(2) 0.33030(16) 0.48699(14) 0.0486(6) Uani 1 1 d . . . . .
O10 O 0.500000 0.500000 0.500000 0.0420(7) Uani 1 2 d S . P . .
O11 O 0.9785(3) 0.4311(4) 0.7451(2) 0.1122(17) Uani 1 1 d . U . . .
O12 O 0.8824(3) 0.4374(3) 0.8205(2) 0.0969(13) Uani 1 1 d . . . . .
N1 N 0.8911(3) 0.4410(3) 0.7558(2) 0.0669(10) Uani 1 1 d . U . . .
C1 C 0.7419(3) 0.5452(3) 0.6977(2) 0.0521(8) Uani 1 1 d . . . . .
H1A H 0.727463 0.546216 0.746905 0.062 Uiso 1 1 calc R U . . .
H1B H 0.798815 0.588026 0.700583 0.062 Uiso 1 1 calc R U . . .
C2 C 0.7044(3) 0.3837(3) 0.6883(2) 0.0525(9) Uani 1 1 d . . . . .
H2A H 0.738262 0.328501 0.685065 0.063 Uiso 1 1 calc R U . . .
H2B H 0.690547 0.385888 0.737773 0.063 Uiso 1 1 calc R U . . .
C3 C 0.8160(3) 0.4512(3) 0.6113(2) 0.0529(9) Uani 1 1 d . . . . .
H3A H 0.871542 0.494798 0.613120 0.063 Uiso 1 1 calc R U . . .
H3B H 0.848125 0.395223 0.608215 0.063 Uiso 1 1 calc R U . . .
C4 C 0.7848(3) 0.4563(3) 0.6858(2) 0.0527(9) Uani 1 1 d . . . . .
C5 C 0.3156(4) 0.6143(3) 0.6130(3) 0.0593(10) Uani 1 1 d . . . . .
H5A H 0.257866 0.575617 0.582832 0.089 Uiso 1 1 calc R U . . .
H5B H 0.289756 0.672585 0.602227 0.089 Uiso 1 1 calc R U . . .
H5C H 0.333258 0.602484 0.667975 0.089 Uiso 1 1 calc R U . . .
O13 O 1.0275(7) 0.6478(4) 0.8131(5) 0.126(3) Uani 0.763(6) 1 d . . P . .
C22 C 1.0595(9) 0.6802(8) 0.6899(5) 0.129(4) Uani 0.763(6) 1 d . . P . .
H22A H 1.012206 0.637279 0.656474 0.194 Uiso 0.763(6) 1 calc R U P . .
H22B H 1.118694 0.694875 0.670450 0.194 Uiso 0.763(6) 1 calc R U P . .
H22C H 1.015941 0.730630 0.690235 0.194 Uiso 0.763(6) 1 calc R U P . .
C23 C 1.1096(9) 0.6449(7) 0.7732(7) 0.125(4) Uani 0.763(6) 1 d . . P . .
H23A H 1.133727 0.585900 0.771282 0.150 Uiso 0.763(6) 1 calc R U P . .
H23B H 1.174810 0.678718 0.802391 0.150 Uiso 0.763(6) 1 calc R U P . .
C24 C 1.0756(8) 0.6242(6) 0.8915(5) 0.094(2) Uani 0.763(6) 1 d . . P . .
H24A H 1.130660 0.666836 0.919326 0.113 Uiso 0.763(6) 1 calc R U P . .
H24B H 1.113416 0.569251 0.895239 0.113 Uiso 0.763(6) 1 calc R U P . .
C25 C 0.9903(9) 0.6176(7) 0.9268(6) 0.118(3) Uani 0.763(6) 1 d . . P . .
H25A H 0.937040 0.574181 0.900051 0.178 Uiso 0.763(6) 1 calc R U P . .
H25B H 0.952709 0.671952 0.922731 0.178 Uiso 0.763(6) 1 calc R U P . .
H25C H 1.024055 0.602212 0.981175 0.178 Uiso 0.763(6) 1 calc R U P . .
N2 N 0.3363(3) 0.3406(2) 0.79932(19) 0.0559(8) Uani 1 1 d . . . . .
C6 C 0.2703(4) 0.3936(3) 0.7277(2) 0.0573(9) Uani 1 1 d . . . . .
H6A H 0.237770 0.442426 0.745583 0.069 Uiso 1 1 calc R U . . .
H6B H 0.322394 0.416118 0.703950 0.069 Uiso 1 1 calc R U . . .
C7 C 0.1773(4) 0.3472(3) 0.6648(2) 0.0572(9) Uani 1 1 d . . . . .
H7A H 0.126866 0.320659 0.688040 0.069 Uiso 1 1 calc R U . . .
H7B H 0.209004 0.302055 0.641811 0.069 Uiso 1 1 calc R U . . .
C8 C 0.1125(3) 0.4103(3) 0.6011(2) 0.0575(9) Uani 1 1 d . . . . .
H8A H 0.075553 0.452081 0.623736 0.069 Uiso 1 1 calc R U . . .
H8B H 0.164893 0.441123 0.582393 0.069 Uiso 1 1 calc R U . . .
C9 C 0.0252(4) 0.3668(3) 0.5318(3) 0.0635(11) Uani 1 1 d . . . . .
H9A H -0.016000 0.409738 0.495133 0.095 Uiso 1 1 calc R U . . .
H9B H -0.025377 0.334314 0.550105 0.095 Uiso 1 1 calc R U . . .
H9C H 0.061758 0.328821 0.506348 0.095 Uiso 1 1 calc R U . . .
C10 C 0.3771(4) 0.2572(3) 0.7747(2) 0.0586(10) Uani 1 1 d . . . . .
H10A H 0.416178 0.224324 0.821642 0.070 Uiso 1 1 calc R U . . .
H10B H 0.312227 0.223836 0.744111 0.070 Uiso 1 1 calc R U . . .
C11 C 0.4536(4) 0.2667(3) 0.7273(3) 0.0631(10) Uani 1 1 d . . . . .
H11A H 0.525097 0.290353 0.759880 0.076 Uiso 1 1 calc R U . . .
H11B H 0.420452 0.305423 0.683490 0.076 Uiso 1 1 calc R U . . .
C12 C 0.4704(5) 0.1780(3) 0.6973(3) 0.0823(14) Uani 1 1 d . . . . .
H12A H 0.497134 0.139265 0.741854 0.099 Uiso 1 1 calc R U . . .
H12B H 0.398214 0.156741 0.663462 0.099 Uiso 1 1 calc R U . . .
C13 C 0.5494(6) 0.1744(4) 0.6534(4) 0.0897(16) Uani 1 1 d . . . . .
H13A H 0.522953 0.211180 0.608115 0.135 Uiso 1 1 calc R U . . .
H13B H 0.554397 0.116311 0.636788 0.135 Uiso 1 1 calc R U . . .
H13C H 0.622054 0.193446 0.686661 0.135 Uiso 1 1 calc R U . . .
C14 C 0.4346(4) 0.3967(3) 0.8467(2) 0.0570(9) Uani 1 1 d . . . . .
H14A H 0.479344 0.409802 0.814164 0.068 Uiso 1 1 calc R U . . .
H14B H 0.405229 0.450646 0.858433 0.068 Uiso 1 1 calc R U . . .
C15 C 0.5104(4) 0.3583(3) 0.9228(2) 0.0611(10) Uani 1 1 d . . . . .
H15A H 0.536701 0.302435 0.912625 0.073 Uiso 1 1 calc R U . . .
H15B H 0.468704 0.350201 0.958252 0.073 Uiso 1 1 calc R U . . .
C16 C 0.6100(4) 0.4166(3) 0.9611(3) 0.0644(11) Uani 1 1 d . . . . .
H16A H 0.583113 0.474220 0.965196 0.077 Uiso 1 1 calc R U . . .
H16B H 0.649555 0.396060 1.013991 0.077 Uiso 1 1 calc R U . . .
C17 C 0.6910(5) 0.4206(4) 0.9165(3) 0.0825(15) Uani 1 1 d . . . . .
H17A H 0.654166 0.445375 0.865593 0.124 Uiso 1 1 calc R U . . .
H17B H 0.715922 0.363482 0.910521 0.124 Uiso 1 1 calc R U . . .
H17C H 0.754292 0.455422 0.945004 0.124 Uiso 1 1 calc R U . . .
C18 C 0.2650(4) 0.3147(3) 0.8482(3) 0.0636(11) Uani 1 1 d D . . . .
H18A H 0.203400 0.279150 0.816408 0.076 Uiso 0.645(11) 1 calc R U P A 1
H18B H 0.310136 0.280455 0.892472 0.076 Uiso 0.645(11) 1 calc R U P A 1
H18C H 0.199499 0.285786 0.812753 0.076 Uiso 0.355(11) 1 calc R U P A 2
H18D H 0.307430 0.271627 0.885197 0.076 Uiso 0.355(11) 1 calc R U P A 2
C19 C 0.2183(19) 0.3914(8) 0.8784(11) 0.059(3) Uani 0.645(11) 1 d D U P A 1
H19A H 0.277678 0.432653 0.902007 0.070 Uiso 0.645(11) 1 calc R U P A 1
H19B H 0.161326 0.419482 0.835068 0.070 Uiso 0.645(11) 1 calc R U P A 1
C20 C 0.1679(13) 0.3624(10) 0.9387(7) 0.068(3) Uani 0.645(11) 1 d D U P A 1
H20A H 0.121855 0.408627 0.947152 0.082 Uiso 0.645(11) 1 calc R U P A 1
H20B H 0.119214 0.313596 0.917708 0.082 Uiso 0.645(11) 1 calc R U P A 1
C21 C 0.2527(6) 0.3372(5) 1.0168(4) 0.065(2) Uani 0.645(11) 1 d D . P A 1
H21A H 0.291623 0.286283 1.010465 0.097 Uiso 0.645(11) 1 calc R U P A 1
H21B H 0.215117 0.326097 1.053689 0.097 Uiso 0.645(11) 1 calc R U P A 1
H21C H 0.305523 0.383255 1.036050 0.097 Uiso 0.645(11) 1 calc R U P A 1
C19' C 0.223(4) 0.3784(14) 0.895(2) 0.065(6) Uani 0.355(11) 1 d D U P A 2
H19C H 0.286662 0.406196 0.933120 0.077 Uiso 0.355(11) 1 calc R U P A 2
H19D H 0.179515 0.422480 0.859360 0.077 Uiso 0.355(11) 1 calc R U P A 2
C20' C 0.152(3) 0.3376(17) 0.9364(18) 0.070(6) Uani 0.355(11) 1 d D U P A 2
H20C H 0.192590 0.289604 0.967339 0.084 Uiso 0.355(11) 1 calc R U P A 2
H20D H 0.084563 0.314634 0.897360 0.084 Uiso 0.355(11) 1 calc R U P A 2
C21' C 0.117(2) 0.3974(13) 0.9899(12) 0.109(7) Uani 0.355(11) 1 d D . P A 2
H21D H 0.178849 0.405202 1.038008 0.163 Uiso 0.355(11) 1 calc R U P A 2
H21E H 0.054792 0.372980 1.001099 0.163 Uiso 0.355(11) 1 calc R U P A 2
H21F H 0.095739 0.452138 0.964443 0.163 Uiso 0.355(11) 1 calc R U P A 2

loop_
_atom_site_aniso_label
_atom_site_aniso_U_11
_atom_site_aniso_U_22
_atom_site_aniso_U_33
_atom_site_aniso_U_23
_atom_site_aniso_U_13
_atom_site_aniso_U_12
V1 0.0466(3) 0.0382(3) 0.0474(3) 0.0009(2) 0.0127(2) 0.0024(2)
V2 0.0422(3) 0.0361(3) 0.0544(3) -0.0006(2) 0.0128(2) -0.0020(2)
V3 0.0442(3) 0.0333(3) 0.0525(3) -0.0006(2) 0.0114(3) 0.0031(2)
O1 0.0602(15) 0.0501(15) 0.0496(14) 0.0029(11) 0.0127(12) 0.0045(12)
O2 0.0480(14) 0.0433(14) 0.0670(16) 0.0003(12) 0.0143(12) -0.0027(11)
O3 0.0526(14) 0.0392(14) 0.0631(15) -0.0013(11) 0.0131(12) 0.0043(11)
O4 0.0442(12) 0.0400(13) 0.0507(13) -0.0037(10) 0.0080(10) 0.0001(10)
O5 0.0479(13) 0.0386(13) 0.0481(12) 0.0043(10) 0.0080(10) 0.0036(10)
O6 0.0494(13) 0.0403(13) 0.0580(14) 0.0036(11) 0.0199(11) 0.0021(11)
O7 0.0464(13) 0.0407(13) 0.0527(13) -0.0050(11) 0.0144(10) 0.0019(11)
O8 0.0408(12) 0.0417(13) 0.0517(13) -0.0020(11) 0.0097(10) 0.0035(10)
O9 0.0511(13) 0.0333(12) 0.0562(14) 0.0013(10) 0.0116(11) 0.0004(10)
O10 0.0429(16) 0.0325(16) 0.0482(17) 0.0011(13) 0.0127(14) 0.0010(13)
O11 0.052(2) 0.193(5) 0.079(2) 0.009(3) 0.0044(17) 0.027(3)
O12 0.074(2) 0.137(4) 0.060(2) 0.003(2) -0.0022(16) 0.018(2)
N1 0.053(2) 0.076(3) 0.056(2) 0.0025(18) -0.0017(15) 0.0106(18)
C1 0.0463(19) 0.048(2) 0.0530(19) -0.0028(17) 0.0052(15) -0.0002(16)
C2 0.050(2) 0.047(2) 0.0513(19) 0.0057(16) 0.0065(16) 0.0100(16)
C3 0.0421(18) 0.049(2) 0.059(2) 0.0024(17) 0.0069(15) 0.0059(16)
C4 0.0450(18) 0.050(2) 0.0521(19) -0.0018(17) 0.0027(15) 0.0057(16)
C5 0.055(2) 0.057(2) 0.068(2) -0.002(2) 0.0229(19) 0.0105(19)
O13 0.132(6) 0.088(4) 0.182(7) 0.018(4) 0.084(6) -0.001(4)
C22 0.108(7) 0.156(10) 0.088(6) 0.003(6) -0.013(5) 0.018(7)
C23 0.099(7) 0.102(8) 0.149(9) 0.010(6) 0.011(6) -0.024(6)
C24 0.107(6) 0.093(6) 0.085(5) -0.007(4) 0.035(5) 0.002(5)
C25 0.130(8) 0.100(7) 0.121(7) -0.020(6) 0.038(6) 0.010(6)
N2 0.0628(19) 0.0416(17) 0.0537(17) 0.0066(14) 0.0075(14) -0.0047(15)
C6 0.064(2) 0.044(2) 0.054(2) 0.0049(17) 0.0084(17) 0.0038(18)
C7 0.057(2) 0.050(2) 0.058(2) 0.0018(18) 0.0106(17) 0.0043(18)
C8 0.052(2) 0.058(2) 0.059(2) 0.0066(18) 0.0136(17) 0.0083(18)
C9 0.052(2) 0.068(3) 0.065(2) 0.000(2) 0.0112(18) 0.006(2)
C10 0.068(2) 0.038(2) 0.056(2) 0.0069(16) 0.0032(18) -0.0004(18)
C11 0.071(3) 0.047(2) 0.064(2) 0.0075(19) 0.014(2) 0.002(2)
C12 0.096(4) 0.052(3) 0.092(3) -0.002(3) 0.024(3) 0.010(3)
C13 0.114(5) 0.055(3) 0.104(4) 0.010(3) 0.042(4) 0.004(3)
C14 0.064(2) 0.040(2) 0.056(2) 0.0060(17) 0.0064(18) -0.0048(18)
C15 0.063(2) 0.053(2) 0.057(2) 0.0087(18) 0.0083(18) -0.009(2)
C16 0.070(3) 0.056(3) 0.056(2) 0.0032(19) 0.0066(19) -0.011(2)
C17 0.071(3) 0.102(4) 0.067(3) 0.003(3) 0.014(2) -0.024(3)
C18 0.064(2) 0.057(3) 0.061(2) 0.004(2) 0.0102(19) -0.010(2)
C19 0.054(5) 0.058(5) 0.055(7) 0.010(4) 0.007(5) 0.005(4)
C20 0.074(6) 0.059(9) 0.066(5) 0.001(5) 0.018(4) -0.016(5)
C21 0.079(5) 0.050(4) 0.057(4) 0.004(3) 0.013(3) -0.003(3)
C19' 0.057(9) 0.061(10) 0.064(14) 0.010(9) 0.006(10) 0.000(9)
C20' 0.088(12) 0.041(12) 0.089(10) 0.000(8) 0.042(9) -0.003(9)
C21' 0.137(18) 0.083(12) 0.113(14) -0.001(11) 0.052(13) -0.009(12)

loop_
_atom_type_symbol
_atom_type_description
_atom_type_scat_dispersion_real
_atom_type_scat_dispersion_imag
_atom_type_scat_source
C C 0.0181 0.0091 'International Tables Vol C Tables 4.2.6.8 and 6.1.1.4'
H H 0.0000 0.0000 'International Tables Vol C Tables 4.2.6.8 and 6.1.1.4'
N N 0.0311 0.0180 'International Tables Vol C Tables 4.2.6.8 and 6.1.1.4'
O O 0.0492 0.0322 'International Tables Vol C Tables 4.2.6.8 and 6.1.1.4'
V V 0.0687 2.1097 'International Tables Vol C Tables 4.2.6.8 and 6.1.1.4'

loop_
_geom_angle_atom_site_label_1
_geom_angle_atom_site_label_2
_geom_angle_atom_site_label_3
_geom_angle
_geom_angle_site_symmetry_1
_geom_angle_site_symmetry_3
_geom_angle_publ_flag
O1 V1 O4 99.06(13) . . ?
O1 V1 O5 97.81(12) . . ?
O1 V1 O6 102.77(13) . . ?
O1 V1 O7 100.55(13) . . ?
O1 V1 O10 176.68(11) . . ?
O4 V1 O5 85.90(11) . . ?
O4 V1 O10 78.26(7) . . ?
O5 V1 O10 80.12(7) . . ?
O6 V1 O4 158.08(11) . . ?
O6 V1 O5 89.14(11) . . ?
O6 V1 O7 89.74(11) . . ?
O6 V1 O10 79.85(8) . . ?
O7 V1 O4 88.25(10) . . ?
O7 V1 O5 161.39(10) . . ?
O7 V1 O10 81.40(7) . . ?
O2 V2 O4 94.53(13) . . ?
O2 V2 O6 104.91(14) . 3_666 ?
O2 V2 O8 98.20(12) . . ?
O2 V2 O9 103.02(13) . 3_666 ?
O2 V2 O10 171.38(11) . . ?
O4 V2 O10 77.28(7) . . ?
O6 V2 O4 160.49(12) 3_666 . ?
O6 V2 O8 92.17(11) 3_666 . ?
O6 V2 O9 93.25(11) 3_666 3_666 ?
O6 V2 O10 83.22(9) 3_666 . ?
O8 V2 O4 83.22(10) . . ?
O8 V2 O10 78.37(7) . . ?
O9 V2 O4 83.88(10) 3_666 . ?
O9 V2 O8 155.92(11) 3_666 . ?
O9 V2 O10 79.01(8) 3_666 . ?
O3 V3 O5 97.27(12) . . ?
O3 V3 O7 99.14(13) . 3_666 ?
O3 V3 O8 95.80(12) . . ?
O3 V3 O9 105.84(13) . . ?
O3 V3 O10 171.55(10) . . ?
O5 V3 O8 82.50(10) . . ?
O5 V3 O10 80.21(7) . . ?
O7 V3 O5 159.48(11) 3_666 . ?
O7 V3 O8 83.66(10) 3_666 . ?
O7 V3 O10 81.77(8) 3_666 . ?
O8 V3 O10 75.91(7) . . ?
O9 V3 O5 93.32(11) . . ?
O9 V3 O7 93.96(11) . 3_666 ?
O9 V3 O8 158.32(11) . . ?
O9 V3 O10 82.42(8) . . ?
V1 O4 V2 109.25(11) . . ?
C1 O4 V1 117.0(2) . . ?
C1 O4 V2 117.3(2) . . ?
V3 O5 V1 108.02(11) . . ?
C2 O5 V1 117.1(2) . . ?
C2 O5 V3 120.7(2) . . ?
V2 O6 V1 112.11(13) 3_666 . ?
V3 O7 V1 107.44(12) 3_666 . ?
C5 O7 V1 119.5(2) . . ?
C5 O7 V3 118.9(2) . 3_666 ?
V2 O8 V3 110.58(11) . . ?
C3 O8 V2 118.1(2) . . ?
C3 O8 V3 119.1(2) . . ?
V3 O9 V2 112.95(13) . 3_666 ?
V1 O10 V1 180.0 3_666 . ?
V1 O10 V3 90.91(2) 3_666 3_666 ?
V1 O10 V3 90.91(2) . . ?
V1 O10 V3 89.09(2) 3_666 . ?
V1 O10 V3 89.09(2) . 3_666 ?
V2 O10 V1 95.19(2) 3_666 3_666 ?
V2 O10 V1 95.19(2) . . ?
V2 O10 V1 84.81(2) . 3_666 ?
V2 O10 V1 84.81(2) 3_666 . ?
V2 O10 V2 180.00(3) 3_666 . ?
V2 O10 V3 94.70(2) 3_666 3_666 ?
V2 O10 V3 85.30(2) 3_666 . ?
V2 O10 V3 85.30(2) . 3_666 ?
V2 O10 V3 94.70(2) . . ?
V3 O10 V3 180.0 3_666 . ?
O11 N1 O12 122.9(4) . . ?
O11 N1 C4 119.5(4) . . ?
O12 N1 C4 117.6(4) . . ?
O4 C1 H1A 109.5 . . ?
O4 C1 H1B 109.5 . . ?
O4 C1 C4 110.9(3) . . ?
H1A C1 H1B 108.0 . . ?
C4 C1 H1A 109.5 . . ?
C4 C1 H1B 109.5 . . ?
O5 C2 H2A 109.6 . . ?
O5 C2 H2B 109.6 . . ?
O5 C2 C4 110.4(3) . . ?
H2A C2 H2B 108.1 . . ?
C4 C2 H2A 109.6 . . ?
C4 C2 H2B 109.6 . . ?
O8 C3 H3A 109.7 . . ?
O8 C3 H3B 109.7 . . ?
O8 C3 C4 109.8(3) . . ?
H3A C3 H3B 108.2 . . ?
C4 C3 H3A 109.7 . . ?
C4 C3 H3B 109.7 . . ?
N1 C4 C1 106.4(3) . . ?
N1 C4 C2 105.7(3) . . ?
N1 C4 C3 107.6(3) . . ?
C1 C4 C2 112.8(3) . . ?
C1 C4 C3 112.5(3) . . ?
C2 C4 C3 111.3(3) . . ?
O7 C5 H5A 109.5 . . ?
O7 C5 H5B 109.5 . . ?
O7 C5 H5C 109.5 . . ?
H5A C5 H5B 109.5 . . ?
H5A C5 H5C 109.5 . . ?
H5B C5 H5C 109.5 . . ?
C24 O13 C23 111.1(8) . . ?
H22A C22 H22B 109.5 . . ?
H22A C22 H22C 109.5 . . ?
H22B C22 H22C 109.5 . . ?
C23 C22 H22A 109.5 . . ?
C23 C22 H22B 109.5 . . ?
C23 C22 H22C 109.5 . . ?
O13 C23 C22 110.6(9) . . ?
O13 C23 H23A 109.5 . . ?
O13 C23 H23B 109.5 . . ?
C22 C23 H23A 109.5 . . ?
C22 C23 H23B 109.5 . . ?
H23A C23 H23B 108.1 . . ?
O13 C24 H24A 109.7 . . ?
O13 C24 H24B 109.7 . . ?
O13 C24 C25 109.8(8) . . ?
H24A C24 H24B 108.2 . . ?
C25 C24 H24A 109.7 . . ?
C25 C24 H24B 109.7 . . ?
C24 C25 H25A 109.5 . . ?
C24 C25 H25B 109.5 . . ?
C24 C25 H25C 109.5 . . ?
H25A C25 H25B 109.5 . . ?
H25A C25 H25C 109.5 . . ?
H25B C25 H25C 109.5 . . ?
C6 N2 C14 106.2(3) . . ?
C10 N2 C6 110.8(3) . . ?
C10 N2 C14 110.9(3) . . ?
C10 N2 C18 106.0(3) . . ?
C18 N2 C6 112.0(3) . . ?
C18 N2 C14 111.1(3) . . ?
N2 C6 H6A 108.2 . . ?
N2 C6 H6B 108.2 . . ?
H6A C6 H6B 107.3 . . ?
C7 C6 N2 116.4(3) . . ?
C7 C6 H6A 108.2 . . ?
C7 C6 H6B 108.2 . . ?
C6 C7 H7A 109.6 . . ?
C6 C7 H7B 109.6 . . ?
C6 C7 C8 110.1(4) . . ?
H7A C7 H7B 108.1 . . ?
C8 C7 H7A 109.6 . . ?
C8 C7 H7B 109.6 . . ?
C7 C8 H8A 109.0 . . ?
C7 C8 H8B 109.0 . . ?
H8A C8 H8B 107.8 . . ?
C9 C8 C7 113.1(4) . . ?
C9 C8 H8A 109.0 . . ?
C9 C8 H8B 109.0 . . ?
C8 C9 H9A 109.5 . . ?
C8 C9 H9B 109.5 . . ?
C8 C9 H9C 109.5 . . ?
H9A C9 H9B 109.5 . . ?
H9A C9 H9C 109.5 . . ?
H9B C9 H9C 109.5 . . ?
N2 C10 H10A 108.3 . . ?
N2 C10 H10B 108.3 . . ?
H10A C10 H10B 107.4 . . ?
C11 C10 N2 115.8(3) . . ?
C11 C10 H10A 108.3 . . ?
C11 C10 H10B 108.3 . . ?
C10 C11 H11A 110.1 . . ?
C10 C11 H11B 110.1 . . ?
C10 C11 C12 108.1(4) . . ?
H11A C11 H11B 108.4 . . ?
C12 C11 H11A 110.1 . . ?
C12 C11 H11B 110.1 . . ?
C11 C12 H12A 108.4 . . ?
C11 C12 H12B 108.4 . . ?
H12A C12 H12B 107.5 . . ?
C13 C12 C11 115.5(5) . . ?
C13 C12 H12A 108.4 . . ?
C13 C12 H12B 108.4 . . ?
C12 C13 H13A 109.5 . . ?
C12 C13 H13B 109.5 . . ?
C12 C13 H13C 109.5 . . ?
H13A C13 H13B 109.5 . . ?
H13A C13 H13C 109.5 . . ?
H13B C13 H13C 109.5 . . ?
N2 C14 H14A 108.4 . . ?
N2 C14 H14B 108.4 . . ?
H14A C14 H14B 107.4 . . ?
C15 C14 N2 115.7(3) . . ?
C15 C14 H14A 108.4 . . ?
C15 C14 H14B 108.4 . . ?
C14 C15 H15A 109.5 . . ?
C14 C15 H15B 109.5 . . ?
C14 C15 C16 110.8(4) . . ?
H15A C15 H15B 108.1 . . ?
C16 C15 H15A 109.5 . . ?
C16 C15 H15B 109.5 . . ?
C15 C16 H16A 108.9 . . ?
C15 C16 H16B 108.9 . . ?
H16A C16 H16B 107.8 . . ?
C17 C16 C15 113.2(4) . . ?
C17 C16 H16A 108.9 . . ?
C17 C16 H16B 108.9 . . ?
C16 C17 H17A 109.5 . . ?
C16 C17 H17B 109.5 . . ?
C16 C17 H17C 109.5 . . ?
H17A C17 H17B 109.5 . . ?
H17A C17 H17C 109.5 . . ?
H17B C17 H17C 109.5 . . ?
N2 C18 H18A 109.0 . . ?
N2 C18 H18B 109.0 . . ?
N2 C18 H18C 106.6 . . ?
N2 C18 H18D 106.6 . . ?
H18A C18 H18B 107.8 . . ?
H18C C18 H18D 106.5 . . ?
C19 C18 N2 112.8(7) . . ?
C19 C18 H18A 109.0 . . ?
C19 C18 H18B 109.0 . . ?
C19' C18 N2 123.1(11) . . ?
C19' C18 H18C 106.6 . . ?
C19' C18 H18D 106.6 . . ?
C18 C19 H19A 109.7 . . ?
C18 C19 H19B 109.7 . . ?
H19A C19 H19B 108.2 . . ?
C20 C19 C18 110.0(11) . . ?
C20 C19 H19A 109.7 . . ?
C20 C19 H19B 109.7 . . ?
C19 C20 H20A 108.7 . . ?
C19 C20 H20B 108.7 . . ?
H20A C20 H20B 107.6 . . ?
C21 C20 C19 114.3(13) . . ?
C21 C20 H20A 108.7 . . ?
C21 C20 H20B 108.7 . . ?
C20 C21 H21A 109.5 . . ?
C20 C21 H21B 109.5 . . ?
C20 C21 H21C 109.5 . . ?
H21A C21 H21B 109.5 . . ?
H21A C21 H21C 109.5 . . ?
H21B C21 H21C 109.5 . . ?
C18 C19' H19C 108.9 . . ?
C18 C19' H19D 108.9 . . ?
H19C C19' H19D 107.8 . . ?
C20' C19' C18 113.2(17) . . ?
C20' C19' H19C 108.9 . . ?
C20' C19' H19D 108.9 . . ?
C19' C20' H20C 108.6 . . ?
C19' C20' H20D 108.6 . . ?
C19' C20' C21' 114.8(17) . . ?
H20C C20' H20D 107.5 . . ?
C21' C20' H20C 108.6 . . ?
C21' C20' H20D 108.6 . . ?
C20' C21' H21D 109.5 . . ?
C20' C21' H21E 109.5 . . ?
C20' C21' H21F 109.5 . . ?
H21D C21' H21E 109.5 . . ?
H21D C21' H21F 109.5 . . ?
H21E C21' H21F 109.5 . . ?

loop_
_geom_bond_atom_site_label_1
_geom_bond_atom_site_label_2
_geom_bond_distance
_geom_bond_site_symmetry_2
_geom_bond_publ_flag
V1 O1 1.600(3) . ?
V1 O4 2.009(3) . ?
V1 O5 2.019(3) . ?
V1 O6 1.904(3) . ?
V1 O7 2.002(3) . ?
V1 O10 2.2566(6) . ?
V2 O2 1.603(3) . ?
V2 O4 2.069(3) . ?
V2 O6 1.756(3) 3_666 ?
V2 O8 1.987(3) . ?
V2 O9 1.949(3) 3_666 ?
V2 O10 2.2474(6) . ?
V3 O3 1.604(3) . ?
V3 O5 1.981(2) . ?
V3 O7 1.950(3) 3_666 ?
V3 O8 2.068(3) . ?
V3 O9 1.732(3) . ?
V3 O10 2.2851(6) . ?
O4 C1 1.413(4) . ?
O5 C2 1.419(4) . ?
O7 C5 1.436(5) . ?
O8 C3 1.410(4) . ?
O11 N1 1.199(5) . ?
O12 N1 1.215(5) . ?
N1 C4 1.522(5) . ?
C1 H1A 0.9700 . ?
C1 H1B 0.9700 . ?
C1 C4 1.525(6) . ?
C2 H2A 0.9700 . ?
C2 H2B 0.9700 . ?
C2 C4 1.532(6) . ?
C3 H3A 0.9700 . ?
C3 H3B 0.9700 . ?
C3 C4 1.532(6) . ?
C5 H5A 0.9600 . ?
C5 H5B 0.9600 . ?
C5 H5C 0.9600 . ?
O13 C23 1.459(13) . ?
O13 C24 1.388(11) . ?
C22 H22A 0.9600 . ?
C22 H22B 0.9600 . ?
C22 H22C 0.9600 . ?
C22 C23 1.525(13) . ?
C23 H23A 0.9700 . ?
C23 H23B 0.9700 . ?
C24 H24A 0.9700 . ?
C24 H24B 0.9700 . ?
C24 C25 1.437(13) . ?
C25 H25A 0.9600 . ?
C25 H25B 0.9600 . ?
C25 H25C 0.9600 . ?
N2 C6 1.522(5) . ?
N2 C10 1.518(5) . ?
N2 C14 1.523(5) . ?
N2 C18 1.520(6) . ?
C6 H6A 0.9700 . ?
C6 H6B 0.9700 . ?
C6 C7 1.514(6) . ?
C7 H7A 0.9700 . ?
C7 H7B 0.9700 . ?
C7 C8 1.522(6) . ?
C8 H8A 0.9700 . ?
C8 H8B 0.9700 . ?
C8 C9 1.519(6) . ?
C9 H9A 0.9600 . ?
C9 H9B 0.9600 . ?
C9 H9C 0.9600 . ?
C10 H10A 0.9700 . ?
C10 H10B 0.9700 . ?
C10 C11 1.506(7) . ?
C11 H11A 0.9700 . ?
C11 H11B 0.9700 . ?
C11 C12 1.522(7) . ?
C12 H12A 0.9700 . ?
C12 H12B 0.9700 . ?
C12 C13 1.478(8) . ?
C13 H13A 0.9600 . ?
C13 H13B 0.9600 . ?
C13 H13C 0.9600 . ?
C14 H14A 0.9700 . ?
C14 H14B 0.9700 . ?
C14 C15 1.507(5) . ?
C15 H15A 0.9700 . ?
C15 H15B 0.9700 . ?
C15 C16 1.516(6) . ?
C16 H16A 0.9700 . ?
C16 H16B 0.9700 . ?
C16 C17 1.510(7) . ?
C17 H17A 0.9600 . ?
C17 H17B 0.9600 . ?
C17 H17C 0.9600 . ?
C18 H18A 0.9700 . ?
C18 H18B 0.9700 . ?
C18 H18C 0.9700 . ?
C18 H18D 0.9700 . ?
C18 C19 1.514(10) . ?
C18 C19' 1.509(15) . ?
C19 H19A 0.9700 . ?
C19 H19B 0.9700 . ?
C19 C20 1.510(11) . ?
C20 H20A 0.9700 . ?
C20 H20B 0.9700 . ?
C20 C21 1.507(17) . ?
C21 H21A 0.9600 . ?
C21 H21B 0.9600 . ?
C21 H21C 0.9600 . ?
C19' H19C 0.9700 . ?
C19' H19D 0.9700 . ?
C19' C20' 1.502(17) . ?
C20' H20C 0.9700 . ?
C20' H20D 0.9700 . ?
C20' C21' 1.51(2) . ?
C21' H21D 0.9600 . ?
C21' H21E 0.9600 . ?
C21' H21F 0.9600 . ?

loop_
_geom_torsion_atom_site_label_1
_geom_torsion_atom_site_label_2
_geom_torsion_atom_site_label_3
_geom_torsion_atom_site_label_4
_geom_torsion
_geom_torsion_site_symmetry_1
_geom_torsion_site_symmetry_2
_geom_torsion_site_symmetry_3
_geom_torsion_site_symmetry_4
_geom_torsion_publ_flag
V1 O4 C1 C4 66.9(4) . . . . ?
V1 O5 C2 C4 -66.3(4) . . . . ?
V2 O4 C1 C4 -65.9(4) . . . . ?
V2 O8 C3 C4 71.2(4) . . . . ?
V3 O5 C2 C4 68.8(4) . . . . ?
V3 O8 C3 C4 -67.7(4) . . . . ?
O3 V3 O9 V2 173.24(14) . . . 3_666 ?
O4 C1 C4 N1 -180.0(3) . . . . ?
O4 C1 C4 C2 -64.6(4) . . . . ?
O4 C1 C4 C3 62.4(4) . . . . ?
O5 V3 O9 V2 74.71(14) . . . 3_666 ?
O5 C2 C4 N1 180.0(3) . . . . ?
O5 C2 C4 C1 64.1(4) . . . . ?
O5 C2 C4 C3 -63.5(4) . . . . ?
O7 V3 O9 V2 -86.09(14) 3_666 . . 3_666 ?
O8 V3 O9 V2 -3.3(4) . . . 3_666 ?
O8 C3 C4 N1 179.4(3) . . . . ?
O8 C3 C4 C1 -63.8(4) . . . . ?
O8 C3 C4 C2 64.1(4) . . . . ?
O10 V3 O9 V2 -4.95(11) . . . 3_666 ?
O11 N1 C4 C1 -118.1(5) . . . . ?
O11 N1 C4 C2 121.7(5) . . . . ?
O11 N1 C4 C3 2.7(6) . . . . ?
O12 N1 C4 C1 63.5(5) . . . . ?
O12 N1 C4 C2 -56.7(5) . . . . ?
O12 N1 C4 C3 -175.7(4) . . . . ?
C23 O13 C24 C25 -173.1(8) . . . . ?
C24 O13 C23 C22 -173.8(8) . . . . ?
N2 C6 C7 C8 174.8(4) . . . . ?
N2 C10 C11 C12 -171.1(4) . . . . ?
N2 C14 C15 C16 175.3(4) . . . . ?
N2 C18 C19 C20 -169.0(11) . . . . ?
N2 C18 C19' C20' 178(2) . . . . ?
C6 N2 C10 C11 60.3(5) . . . . ?
C6 N2 C14 C15 177.9(4) . . . . ?
C6 N2 C18 C19 -59.7(11) . . . . ?
C6 N2 C18 C19' -69(2) . . . . ?
C6 C7 C8 C9 174.3(4) . . . . ?
C10 N2 C6 C7 50.8(5) . . . . ?
C10 N2 C14 C15 -61.7(5) . . . . ?
C10 N2 C18 C19 179.4(10) . . . . ?
C10 N2 C18 C19' 170(2) . . . . ?
C10 C11 C12 C13 -176.4(5) . . . . ?
C14 N2 C6 C7 171.3(4) . . . . ?
C14 N2 C10 C11 -57.3(4) . . . . ?
C14 N2 C18 C19 58.8(11) . . . . ?
C14 N2 C18 C19' 50(2) . . . . ?
C14 C15 C16 C17 -69.1(6) . . . . ?
C18 N2 C6 C7 -67.3(5) . . . . ?
C18 N2 C10 C11 -178.0(3) . . . . ?
C18 N2 C14 C15 55.9(5) . . . . ?
C18 C19 C20 C21 73.1(17) . . . . ?
C18 C19' C20' C21' 174(3) . . . . ?
